data_7125832
loop_
_publ_author_name
'Liang, Xiaoyu'
'Guo, Pan'
'Yang, Wenjie'
'Li, Meng'
'Jiang, Chengzhou'
'Sun, Wangbin'
'Loh, Teck-Peng'
'Jiang, Yaojia'

_publ_section_title
;
 Stereoselective synthesis of trifluoromethyl-substituted 2H-furan-amines
 from enaminones.
;
_journal_issue 13
_journal_name_full 'Chemical communications (Cambridge, England)'
_journal_page_first 2043
_journal_page_last 2046
_journal_paper_doi 10.1039/c9cc08582c
_journal_volume 56
_journal_year 2020
_chemical_formula_sum 'C20 H20 F3 N O'
_chemical_formula_weight 347.37
_space_group_crystal_system orthorhombic
_space_group_IT_number 61
_space_group_name_Hall '-P 2ac 2ab'
_space_group_name_H-M_alt 'P b c a'
_atom_sites_solution_hydrogens geom
_audit_update_record
;
2017-09-04 deposited with the CCDC.	2020-01-09 downloaded from the CCDC.
;
_cell_angle_alpha 90
_cell_angle_beta 90
_cell_angle_gamma 90
_cell_formula_units_Z 8
_cell_length_a 6.3469(6)
_cell_length_b 21.271(2)
_cell_length_c 25.867(2)
_cell_measurement_reflns_used 2363
_cell_measurement_temperature 173.(2)
_cell_measurement_theta_max 25.32
_cell_measurement_theta_min 3.04
_cell_volume 3492.2(5)
_computing_cell_refinement 'SAINT V8.37A (Bruker AXS Inc., 2016)'
_computing_data_reduction 'SAINT V8.37A (Bruker AXS Inc., 2016)'
_computing_molecular_graphics 'XP (Bruker AXS Inc., 2016)'
_computing_publication_material 'APEX3 (Bruker AXS Inc., 2016)'
_computing_structure_refinement 'SHELXL-2016/6 (Sheldrick, 2016)'
_computing_structure_solution 'SHELXT (Bruker AXS Inc., 2016)'
_diffrn_ambient_temperature 173.(2)
_diffrn_measured_fraction_theta_full 0.989
_diffrn_measured_fraction_theta_max 0.989
_diffrn_measurement_device_type 'CCD area detector'
_diffrn_measurement_method 'omega scans'
_diffrn_radiation_monochromator graphite
_diffrn_radiation_type MoK\a
_diffrn_radiation_wavelength 0.71073
_diffrn_reflns_av_R_equivalents 0.1135
_diffrn_reflns_av_unetI/netI 0.0931
_diffrn_reflns_limit_h_max 7
_diffrn_reflns_limit_h_min -5
_diffrn_reflns_limit_k_max 25
_diffrn_reflns_limit_k_min -25
_diffrn_reflns_limit_l_max 26
_diffrn_reflns_limit_l_min -31
_diffrn_reflns_number 14382
_diffrn_reflns_theta_full 25.34
_diffrn_reflns_theta_max 25.34
_diffrn_reflns_theta_min 3.04
_diffrn_source 'fine-focus sealed tube'
_diffrn_source_type 'PHOTON 100 CMOS detector'
_exptl_absorpt_coefficient_mu 0.103
_exptl_absorpt_correction_T_max 1.00
_exptl_absorpt_correction_T_min 0.96
_exptl_absorpt_correction_type multi-scan
_exptl_absorpt_process_details 'SADABS (Bruker, 2014)'
_exptl_crystal_colour colourless
_exptl_crystal_density_diffrn 1.321
_exptl_crystal_density_method 'not measured'
_exptl_crystal_description needle
_exptl_crystal_F_000 1456
_exptl_crystal_size_max 0.400
_exptl_crystal_size_mid 0.070
_exptl_crystal_size_min 0.020
_refine_diff_density_max 0.216
_refine_diff_density_min -0.229
_refine_ls_extinction_coef 0.0077(6)
_refine_ls_extinction_method 'SHELXL-2016/6 (Sheldrick 2016)'
_refine_ls_goodness_of_fit_ref 1.044
_refine_ls_hydrogen_treatment constr
_refine_ls_matrix_type full
_refine_ls_number_parameters 230
_refine_ls_number_reflns 3158
_refine_ls_number_restraints 0
_refine_ls_restrained_S_all 1.044
_refine_ls_R_factor_all 0.1269
_refine_ls_R_factor_gt 0.0525
_refine_ls_shift/su_max 0.001
_refine_ls_shift/su_mean 0.000
_refine_ls_structure_factor_coef Fsqd
_refine_ls_weighting_details 'w=1/[\s^2^(Fo^2^)+(0.0378P)^2^+0.4708P] where P=(Fo^2^+2Fc^2^)/3'
_refine_ls_weighting_scheme calc
_refine_ls_wR_factor_gt 0.0922
_refine_ls_wR_factor_ref 0.1140
_reflns_number_gt 1792
_reflns_number_total 3158
_reflns_threshold_expression 'I > 2\s(I)'
_cod_data_source_file c9cc08582c2.cif
_cod_data_source_block yaojia170830
_cod_depositor_comments 'Adding full bibliography for 7125832.cif.'
_cod_database_code 7125832

loop_
_space_group_symop_operation_xyz
'x, y, z'
'-x+1/2, -y, z+1/2'
'-x, y+1/2, -z+1/2'
'x+1/2, -y+1/2, -z'
'-x, -y, -z'
'x-1/2, y, -z-1/2'
'x, -y-1/2, z-1/2'
'-x-1/2, y-1/2, z'

loop_
_atom_site_type_symbol
_atom_site_label
_atom_site_fract_x
_atom_site_fract_y
_atom_site_fract_z
_atom_site_U_iso_or_equiv
_atom_site_adp_type
_atom_site_calc_flag
_atom_site_refinement_flags_adp
_atom_site_refinement_flags_posn
_atom_site_occupancy
C C1 0.6194(4) 0.19385(12) 0.34857(10) 0.0257(6) Uani d . . 1
C C2 0.5839(4) 0.13212(11) 0.34561(9) 0.0260(6) Uani d . . 1
H H2 0.455486 0.113562 0.334539 0.031 Uiso calc U R 1
C C3 0.7762(4) 0.09608(11) 0.36230(9) 0.0247(6) Uani d . . 1
C C4 0.9154(5) 0.15021(12) 0.38581(10) 0.0277(7) Uani d . . 1
H H4 1.058496 0.147674 0.369753 0.033 Uiso calc U R 1
C C5 0.4856(5) 0.24780(12) 0.33594(10) 0.0280(7) Uani d . . 1
C C6 0.2999(5) 0.23983(12) 0.30822(10) 0.0284(7) Uani d . . 1
H H6 0.260769 0.198973 0.296924 0.034 Uiso calc U R 1
C C7 0.1713(5) 0.29045(12) 0.29680(10) 0.0328(7) Uani d . . 1
H H7 0.044032 0.283728 0.278287 0.039 Uiso calc U R 1
C C8 0.2255(5) 0.35113(12) 0.31204(10) 0.0356(7) Uani d . . 1
C C9 0.4114(5) 0.35889(13) 0.33906(11) 0.0419(8) Uani d . . 1
H H9 0.45165 0.399936 0.349647 0.05 Uiso calc U R 1
C C10 0.5415(5) 0.30840(13) 0.35124(11) 0.0382(8) Uani d . . 1
H H10 0.668252 0.315194 0.369951 0.046 Uiso calc U R 1
C C11 0.0863(6) 0.40615(13) 0.29773(12) 0.0511(9) Uani d . . 1
H H11A -0.047984 0.402863 0.316245 0.077 Uiso calc U R 1
H H11B 0.060066 0.405731 0.260396 0.077 Uiso calc U R 1
H H11C 0.156538 0.445493 0.30728 0.077 Uiso calc U R 1
C C12 0.8867(5) 0.07250(13) 0.31371(10) 0.0319(7) Uani d . . 1
C C13 0.7357(4) 0.03928(11) 0.39733(9) 0.0252(7) Uani d . . 1
C C14 0.8999(5) 0.00927(12) 0.42321(10) 0.0305(7) Uani d . . 1
H H14 1.03915 0.025283 0.420501 0.037 Uiso calc U R 1
C C15 0.8616(5) -0.04364(13) 0.45282(11) 0.0375(8) Uani d . . 1
H H15 0.97501 -0.063422 0.470432 0.045 Uiso calc U R 1
C C16 0.6634(5) -0.06780(14) 0.45707(12) 0.0456(9) Uani d . . 1
H H16 0.638892 -0.104321 0.477338 0.055 Uiso calc U R 1
C C17 0.4991(5) -0.03894(15) 0.43182(12) 0.0510(9) Uani d . . 1
H H17 0.360469 -0.055403 0.434669 0.061 Uiso calc U R 1
C C18 0.5362(5) 0.01429(13) 0.40217(11) 0.0392(8) Uani d . . 1
H H18 0.42184 0.033929 0.384852 0.047 Uiso calc U R 1
C C19 0.7451(5) 0.15997(13) 0.46897(11) 0.0426(9) Uani d . . 1
H H19A 0.685914 0.20119 0.46028 0.064 Uiso calc U R 1
H H19B 0.773593 0.158046 0.506171 0.064 Uiso calc U R 1
H H19C 0.644222 0.126996 0.459609 0.064 Uiso calc U R 1
C C20 1.1014(6) 0.19637(14) 0.45581(12) 0.0505(9) Uani d . . 1
H H20A 1.23233 0.187958 0.436941 0.076 Uiso calc U R 1
H H20B 1.127409 0.192904 0.49305 0.076 Uiso calc U R 1
H H20C 1.052018 0.238889 0.447713 0.076 Uiso calc U R 1
F F1 0.9285(3) 0.11874(7) 0.27989(6) 0.0438(5) Uani d . . 1
F F2 1.0744(3) 0.04509(8) 0.32335(6) 0.0445(5) Uani d . . 1
F F3 0.7705(3) 0.02981(7) 0.28837(6) 0.0443(5) Uani d . . 1
N N1 0.9409(4) 0.15056(10) 0.44047(8) 0.0315(6) Uani d . . 1
O O1 0.8146(3) 0.20841(8) 0.36787(7) 0.0328(5) Uani d . . 1

loop_
_atom_site_aniso_label
_atom_site_aniso_U_11
_atom_site_aniso_U_22
_atom_site_aniso_U_33
_atom_site_aniso_U_12
_atom_site_aniso_U_13
_atom_site_aniso_U_23
C1 0.0249(17) 0.0275(15) 0.0248(15) -0.0041(12) -0.0040(13) -0.0006(11)
C2 0.0226(16) 0.0260(15) 0.0294(15) -0.0031(12) -0.0006(13) 0.0001(11)
C3 0.0243(16) 0.0273(15) 0.0226(13) -0.0006(12) 0.0012(13) -0.0007(11)
C4 0.0218(16) 0.0306(15) 0.0307(15) 0.0016(13) -0.0004(13) 0.0004(11)
C5 0.0332(18) 0.0243(14) 0.0263(14) -0.0025(13) 0.0016(14) 0.0000(11)
C6 0.0276(18) 0.0251(15) 0.0326(16) -0.0011(13) 0.0004(14) -0.0001(12)
C7 0.0299(18) 0.0349(17) 0.0336(16) -0.0014(14) -0.0018(14) 0.0003(12)
C8 0.043(2) 0.0305(16) 0.0333(16) 0.0017(14) -0.0002(16) 0.0002(13)
C9 0.054(2) 0.0250(16) 0.0470(18) -0.0005(15) -0.0133(18) -0.0044(13)
C10 0.042(2) 0.0311(16) 0.0417(18) -0.0039(15) -0.0131(16) 0.0004(13)
C11 0.059(3) 0.0356(18) 0.058(2) 0.0150(17) -0.0119(19) -0.0018(15)
C12 0.034(2) 0.0320(15) 0.0292(16) 0.0021(14) 0.0004(15) 0.0043(13)
C13 0.0292(18) 0.0242(14) 0.0224(14) 0.0023(13) -0.0002(13) -0.0026(11)
C14 0.0264(17) 0.0341(16) 0.0311(15) 0.0036(13) 0.0005(14) -0.0006(12)
C15 0.042(2) 0.0368(17) 0.0339(17) 0.0088(15) -0.0020(15) 0.0070(13)
C16 0.047(2) 0.0412(18) 0.049(2) -0.0004(17) 0.0110(18) 0.0161(15)
C17 0.034(2) 0.052(2) 0.067(2) -0.0072(16) 0.0003(18) 0.0252(17)
C18 0.032(2) 0.0382(17) 0.0478(19) -0.0012(15) -0.0027(16) 0.0134(14)
C19 0.060(3) 0.0395(18) 0.0287(16) 0.0088(16) 0.0039(17) -0.0077(13)
C20 0.060(3) 0.0383(18) 0.053(2) -0.0097(18) -0.0260(18) -0.0052(15)
F1 0.0557(13) 0.0450(10) 0.0309(9) 0.0029(9) 0.0110(9) 0.0061(8)
F2 0.0394(12) 0.0572(11) 0.0369(9) 0.0174(9) 0.0085(9) 0.0006(8)
F3 0.0584(13) 0.0415(10) 0.0331(9) -0.0037(9) -0.0031(9) -0.0119(7)
N1 0.0355(16) 0.0304(13) 0.0287(12) -0.0004(11) -0.0059(12) -0.0055(10)
O1 0.0307(12) 0.0263(11) 0.0414(12) -0.0044(9) -0.0086(10) 0.0037(8)

loop_
_atom_type_symbol
_atom_type_description
_atom_type_scat_dispersion_real
_atom_type_scat_dispersion_imag
_atom_type_scat_source
C C 0.0033 0.0016 'International Tables Vol C Tables 4.2.6.8 and 6.1.1.4'
H H 0.0000 0.0000 'International Tables Vol C Tables 4.2.6.8 and 6.1.1.4'
N N 0.0061 0.0033 'International Tables Vol C Tables 4.2.6.8 and 6.1.1.4'
O O 0.0106 0.0060 'International Tables Vol C Tables 4.2.6.8 and 6.1.1.4'
F F 0.0171 0.0103 'International Tables Vol C Tables 4.2.6.8 and 6.1.1.4'

loop_
_geom_angle_atom_site_label_1
_geom_angle_atom_site_label_2
_geom_angle_atom_site_label_3
_geom_angle
C2 C1 O1 113.3(2)
C2 C1 C5 131.3(3)
O1 C1 C5 115.3(2)
C1 C2 C3 110.4(2)
C1 C2 H2 124.8
C3 C2 H2 124.8
C2 C3 C12 107.7(2)
C2 C3 C13 115.8(2)
C12 C3 C13 107.8(2)
C2 C3 C4 101.2(2)
C12 C3 C4 107.5(2)
C13 C3 C4 116.3(2)
N1 C4 O1 111.0(2)
N1 C4 C3 116.8(2)
O1 C4 C3 104.5(2)
N1 C4 H4 108.1
O1 C4 H4 108.1
C3 C4 H4 108.1
C6 C5 C10 118.3(3)
C6 C5 C1 120.7(2)
C10 C5 C1 120.9(3)
C7 C6 C5 121.0(3)
C7 C6 H6 119.5
C5 C6 H6 119.5
C6 C7 C8 121.0(3)
C6 C7 H7 119.5
C8 C7 H7 119.5
C9 C8 C7 117.7(3)
C9 C8 C11 122.0(3)
C7 C8 C11 120.2(3)
C8 C9 C10 122.0(3)
C8 C9 H9 119.0
C10 C9 H9 119.0
C9 C10 C5 119.9(3)
C9 C10 H10 120.0
C5 C10 H10 120.0
C8 C11 H11A 109.5
C8 C11 H11B 109.5
H11A C11 H11B 109.5
C8 C11 H11C 109.5
H11A C11 H11C 109.5
H11B C11 H11C 109.5
F3 C12 F1 106.6(2)
F3 C12 F2 106.4(2)
F1 C12 F2 105.2(2)
F3 C12 C3 111.9(2)
F1 C12 C3 112.8(2)
F2 C12 C3 113.3(2)
C18 C13 C14 117.8(3)
C18 C13 C3 120.8(2)
C14 C13 C3 121.3(2)
C15 C14 C13 120.5(3)
C15 C14 H14 119.7
C13 C14 H14 119.7
C16 C15 C14 120.9(3)
C16 C15 H15 119.6
C14 C15 H15 119.6
C15 C16 C17 119.5(3)
C15 C16 H16 120.2
C17 C16 H16 120.2
C16 C17 C18 119.9(3)
C16 C17 H17 120.1
C18 C17 H17 120.1
C13 C18 C17 121.4(3)
C13 C18 H18 119.3
C17 C18 H18 119.3
N1 C19 H19A 109.5
N1 C19 H19B 109.5
H19A C19 H19B 109.5
N1 C19 H19C 109.5
H19A C19 H19C 109.5
H19B C19 H19C 109.5
N1 C20 H20A 109.5
N1 C20 H20B 109.5
H20A C20 H20B 109.5
N1 C20 H20C 109.5
H20A C20 H20C 109.5
H20B C20 H20C 109.5
C4 N1 C19 114.0(2)
C4 N1 C20 110.6(2)
C19 N1 C20 111.4(2)
C1 O1 C4 108.56(19)

loop_
_geom_bond_atom_site_label_1
_geom_bond_atom_site_label_2
_geom_bond_distance
C1 C2 1.334(3)
C1 O1 1.371(3)
C1 C5 1.465(4)
C2 C3 1.504(4)
C2 H2 0.95
C3 C12 1.524(4)
C3 C13 1.532(3)
C3 C4 1.574(4)
C4 N1 1.423(3)
C4 O1 1.469(3)
C4 H4 1.0
C5 C6 1.390(4)
C5 C10 1.394(4)
C6 C7 1.383(4)
C6 H6 0.95
C7 C8 1.393(4)
C7 H7 0.95
C8 C9 1.382(4)
C8 C11 1.512(4)
C9 C10 1.391(4)
C9 H9 0.95
C10 H10 0.95
C11 H11A 0.98
C11 H11B 0.98
C11 H11C 0.98
C12 F3 1.341(3)
C12 F1 1.343(3)
C12 F2 1.349(3)
C13 C18 1.379(4)
C13 C14 1.393(4)
C14 C15 1.383(4)
C14 H14 0.95
C15 C16 1.364(4)
C15 H15 0.95
C16 C17 1.375(4)
C16 H16 0.95
C17 C18 1.388(4)
C17 H17 0.95
C18 H18 0.95
C19 N1 1.459(4)
C19 H19A 0.98
C19 H19B 0.98
C19 H19C 0.98
C20 N1 1.465(4)
C20 H20A 0.98
C20 H20B 0.98
C20 H20C 0.98
